data_7712092
loop_
_publ_author_name
'Skiba, Joanna'
'Kowalczyk, Aleksandra'
'Gorski, Aleksander'
'Dutkiewicz, Natalia'
'Gapi&#x144;ska, Magdalena'
'Str&#xf3;&#x17c;ek, J&#xf3;zef'
'Wo&#x17a;niak, Krzysztof'
'Trzybi&#x144;ski, Damian'
'Kowalski, Konrad'

_publ_section_title
;
 Replacement of the phosphodiester backbone between canonical nucleosides
 with a dirhenium carbonyl "click" linker-a new class of luminescent
 organometallic dinucleoside phosphate mimics.
;
_journal_issue 6
_journal_name_full 'Dalton transactions (Cambridge, England : 2003)'
_journal_page_first 1551
_journal_page_last 1567
_journal_paper_doi 10.1039/d2dt03995h
_journal_volume 52
_journal_year 2023
_chemical_formula_moiety 'C15 H12 Cl2 N2 O8 Re2'
_chemical_formula_sum 'C15 H12 Cl2 N2 O8 Re2'
_chemical_formula_weight 791.57
_space_group_crystal_system monoclinic
_space_group_IT_number 14
_space_group_name_Hall '-P 2yn'
_space_group_name_H-M_alt 'P 1 21/n 1'
_atom_sites_solution_hydrogens mixed
_atom_sites_solution_primary direct
_audit_creation_date 2022-06-20
_audit_creation_method
;
Olex2 1.2
(compiled 2015.01.26 svn.r3150 for OlexSys, GUI svn.r4998)
;
_audit_update_record
;
2022-12-02 deposited with the CCDC.	2023-01-11 downloaded from the CCDC.
;
_cell_angle_alpha 90
_cell_angle_beta 107.937(5)
_cell_angle_gamma 90
_cell_formula_units_Z 4
_cell_length_a 9.8252(4)
_cell_length_b 21.1777(7)
_cell_length_c 10.3389(4)
_cell_measurement_reflns_used 3814
_cell_measurement_temperature 100(2)
_cell_measurement_theta_max 66.9530
_cell_measurement_theta_min 2.0300
_cell_volume 2046.71(15)
_computing_cell_refinement 'CrysAlisPro 1.171.38.46 (Rigaku OD, 2015)'
_computing_data_collection 'CrysAlisPro 1.171.38.46 (Rigaku OD, 2015)'
_computing_data_reduction 'CrysAlisPro 1.171.38.46 (Rigaku OD, 2015)'
_computing_molecular_graphics 'Olex2 (Dolomanov et al., 2009)'
_computing_publication_material 'Olex2 (Dolomanov et al., 2009)'
_computing_structure_refinement 'ShelXL (Sheldrick, 2008)'
_computing_structure_solution 'ShelXT (Sheldrick, 2015)'
_diffrn_ambient_environment N~2~
_diffrn_ambient_temperature 100(2)
_diffrn_detector 'CCD plate'
_diffrn_detector_area_resol_mean 10.4391
_diffrn_detector_type Atlas
_diffrn_measured_fraction_theta_full 1.000
_diffrn_measured_fraction_theta_max 1.000
_diffrn_measurement_device 'four-circle diffractometer'
_diffrn_measurement_device_type 'SuperNova, Dual, Cu at zero, Atlas'
_diffrn_measurement_method '\w scans'
_diffrn_orient_matrix_type 'CrysAlisPro convention (1999,Acta A55,543-557)'
_diffrn_orient_matrix_UB_11 -0.0161594000
_diffrn_orient_matrix_UB_12 0.0178766000
_diffrn_orient_matrix_UB_13 0.1390491000
_diffrn_orient_matrix_UB_21 0.1615960000
_diffrn_orient_matrix_UB_22 0.0137025000
_diffrn_orient_matrix_UB_23 0.0550033000
_diffrn_orient_matrix_UB_31 -0.0278367000
_diffrn_orient_matrix_UB_32 0.0691524000
_diffrn_orient_matrix_UB_33 -0.0467633000
_diffrn_radiation_monochromator mirror
_diffrn_radiation_probe x-ray
_diffrn_radiation_type CuK\a
_diffrn_radiation_wavelength 1.54184
_diffrn_reflns_av_R_equivalents 0.0338
_diffrn_reflns_av_unetI/netI 0.0382
_diffrn_reflns_Laue_measured_fraction_full 1.000
_diffrn_reflns_Laue_measured_fraction_max 1.000
_diffrn_reflns_limit_h_max 11
_diffrn_reflns_limit_h_min -11
_diffrn_reflns_limit_k_max 25
_diffrn_reflns_limit_k_min -17
_diffrn_reflns_limit_l_max 12
_diffrn_reflns_limit_l_min -12
_diffrn_reflns_number 7816
_diffrn_reflns_point_group_measured_fraction_full 1.000
_diffrn_reflns_point_group_measured_fraction_max 1.000
_diffrn_reflns_theta_full 67.071
_diffrn_reflns_theta_max 67.071
_diffrn_reflns_theta_min 4.175
_diffrn_source 'micro-focus sealed X-ray tube'
_diffrn_source_type 'SuperNova (Cu) X-ray Source'
_exptl_absorpt_coefficient_mu 25.605
_exptl_absorpt_correction_T_max 0.352
_exptl_absorpt_correction_T_min 0.092
_exptl_absorpt_correction_type analytical
_exptl_absorpt_process_details
;
CrysAlisPro 1.171.38.46 (Rigaku Oxford Diffraction, 2015)
Analytical numeric absorption correction using a multifaceted crystal
			model based on expressions derived by R.C. Clark & J.S. Reid.
(Clark, R. C. & Reid, J. S. (1995). Acta Cryst. A51, 887-897)
Empirical absorption correction using spherical harmonics,
 implemented in SCALE3 ABSPACK scaling algorithm.
;
_exptl_crystal_colour 'light orange'
_exptl_crystal_density_diffrn 2.569
_exptl_crystal_description plate
_exptl_crystal_F_000 1456
_exptl_crystal_size_max 0.16
_exptl_crystal_size_mid 0.11
_exptl_crystal_size_min 0.06
_refine_diff_density_max 2.617
_refine_diff_density_min -1.425
_refine_diff_density_rms 0.205
_refine_ls_extinction_method none
_refine_ls_goodness_of_fit_ref 1.091
_refine_ls_hydrogen_treatment mixed
_refine_ls_matrix_type full
_refine_ls_number_parameters 265
_refine_ls_number_reflns 3647
_refine_ls_number_restraints 1
_refine_ls_restrained_S_all 1.091
_refine_ls_R_factor_all 0.0439
_refine_ls_R_factor_gt 0.0389
_refine_ls_shift/su_max 0.001
_refine_ls_shift/su_mean 0.000
_refine_ls_structure_factor_coef Fsqd
_refine_ls_weighting_details 'w=1/[\s^2^(Fo^2^)+(0.0558P)^2^+11.2953P] where P=(Fo^2^+2Fc^2^)/3'
_refine_ls_weighting_scheme calc
_refine_ls_wR_factor_gt 0.1028
_refine_ls_wR_factor_ref 0.1063
_reflns_Friedel_coverage 0.000
_reflns_number_gt 3279
_reflns_number_total 3647
_reflns_threshold_expression 'I > 2\s(I)'
_cod_data_source_file d2dt03995h2.cif
_cod_data_source_block 2020_02_21_dt_jst-00006_n
_cod_depositor_comments 'Adding full bibliography for 7712092--7712093.cif.'
_cod_original_cell_volume 2046.70(15)
_cod_original_sg_symbol_H-M 'P 21/n'
_cod_database_code 7712092
_shelx_space_group_comment
;
The symmetry employed for this shelxl refinement is uniquely defined
by the following loop, which should always be used as a source of
symmetry information in preference to the above space-group names.
They are only intended as comments.
;
_reflns_odcompleteness_completeness 99.97
_reflns_odcompleteness_iscentric 1
_reflns_odcompleteness_theta 66.97
_olex2_refinement_description
;
1. Fixed Uiso
 At 1.2 times of:
  All C(H,H) groups, H4 of C4, H3 of C3, H1 of C1
 At 1.5 times of:
  H1A of C6
2. Restrained distances
 O1-H1A
 0.82 with sigma of 0.01
3.a Secondary CH2 refined with riding coordinates:
 C5(H5A,H5B), C6(H6A,H6B), C7(H7A,H7B), C8(H8A,H8B)
3.b Aromatic/amide H refined with riding coordinates:
 C1(H1), C3(H3), C4(H4)
;
_shelx_shelxl_version_number 2014/7
_olex2_date_sample_data_collection 2020-02-21
_olex2_submission_special_instructions 'No special instructions were received'
_oxdiff_exptl_absorpt_empirical_details
;
Empirical correction (ABSPACK) includes:
- Absorption correction using spherical harmonics
- Frame scaling
;
_oxdiff_exptl_absorpt_empirical_full_max 1.992
_oxdiff_exptl_absorpt_empirical_full_min 0.622

loop_
_space_group_symop_operation_xyz
'x, y, z'
'-x+1/2, y+1/2, -z+1/2'
'-x, -y, -z'
'x-1/2, -y-1/2, z-1/2'

loop_
_atom_site_label
_atom_site_type_symbol
_atom_site_fract_x
_atom_site_fract_y
_atom_site_fract_z
_atom_site_U_iso_or_equiv
_atom_site_adp_type
_atom_site_occupancy
_atom_site_site_symmetry_order
_atom_site_calc_flag
_atom_site_refinement_flags_posn
_atom_site_refinement_flags_adp
_atom_site_refinement_flags_occupancy
_atom_site_disorder_assembly
_atom_site_disorder_group
C1 C 0.2791(9) 0.6459(4) 0.3995(10) 0.0287(19) Uani 1 1 d . . . . .
H1 H 0.2578 0.6139 0.4517 0.034 Uiso 1 1 calc R . . . .
C2 C 0.2995(9) 0.6288(5) 0.2748(10) 0.033(2) Uani 1 1 d . . . . .
C3 C 0.3265(10) 0.6768(4) 0.1988(10) 0.034(2) Uani 1 1 d . . . . .
H3 H 0.3381 0.6691 0.1142 0.041 Uiso 1 1 calc R . . . .
C4 C 0.3364(10) 0.7375(5) 0.2505(9) 0.033(2) Uani 1 1 d . . . . .
H4 H 0.3564 0.7704 0.1994 0.040 Uiso 1 1 calc R . . . .
C5 C 0.2896(10) 0.5608(4) 0.2320(9) 0.0321(19) Uani 1 1 d . . . . .
H5A H 0.2022 0.5543 0.1576 0.038 Uiso 1 1 calc R . . . .
H5B H 0.2854 0.5344 0.3073 0.038 Uiso 1 1 calc R . . . .
C6 C 0.4200(10) 0.5409(5) 0.1862(10) 0.036(2) Uani 1 1 d . . . . .
H6A H 0.4030 0.4993 0.1450 0.043 Uiso 1 1 calc R . . . .
H6B H 0.4311 0.5704 0.1184 0.043 Uiso 1 1 calc R . . . .
H1A H 1.007(8) 0.533(5) 0.411(8) 0.054 Uiso 1 1 d DR . . . .
C7 C 0.5574(10) 0.5398(5) 0.3073(10) 0.036(2) Uani 1 1 d . . . . .
H7A H 0.5621 0.5775 0.3618 0.044 Uiso 1 1 calc R . . . .
H7B H 0.5561 0.5034 0.3640 0.044 Uiso 1 1 calc R . . . .
C8 C 0.6874(10) 0.5366(5) 0.2593(9) 0.036(2) Uani 1 1 d . . . . .
H8A H 0.6711 0.5050 0.1883 0.044 Uiso 1 1 calc R . . . .
H8B H 0.6989 0.5770 0.2197 0.044 Uiso 1 1 calc R . . . .
C9 C 0.8226(9) 0.5212(4) 0.3682(9) 0.0315(19) Uani 1 1 d . . . . .
C10 C 0.5187(9) 0.8638(4) 0.4095(8) 0.0257(17) Uani 1 1 d . . . . .
C11 C 0.3627(10) 0.9342(4) 0.5186(9) 0.0309(19) Uani 1 1 d . . . . .
C12 C 0.2412(10) 0.8815(4) 0.2738(10) 0.034(2) Uani 1 1 d . . . . .
C13 C 0.0779(10) 0.6791(4) 0.5986(9) 0.033(2) Uani 1 1 d . . . . .
C14 C 0.2201(9) 0.7531(4) 0.8075(7) 0.0257(17) Uani 1 1 d . . . . .
C15 C 0.3469(10) 0.6543(4) 0.7270(9) 0.0309(19) Uani 1 1 d . . . . .
Cl1 Cl 0.4611(2) 0.79607(9) 0.6699(2) 0.0278(4) Uani 1 1 d . . . . .
Cl2 Cl 0.1258(2) 0.82164(9) 0.5130(2) 0.0282(4) Uani 1 1 d . . . . .
N1 N 0.3183(7) 0.7512(3) 0.3708(7) 0.0248(14) Uani 1 1 d . . . . .
N2 N 0.2881(7) 0.7048(3) 0.4482(7) 0.0271(15) Uani 1 1 d . . . . .
O1 O 0.9375(7) 0.5455(3) 0.3500(7) 0.0395(16) Uani 1 1 d D . . . .
O2 O 0.8261(7) 0.4863(3) 0.4639(7) 0.0406(16) Uani 1 1 d . . . . .
O3 O 0.6254(7) 0.8748(3) 0.3907(7) 0.0354(14) Uani 1 1 d . . . . .
O4 O 0.3784(7) 0.9845(3) 0.5571(7) 0.0351(14) Uani 1 1 d . . . . .
O5 O 0.1806(8) 0.9019(3) 0.1660(7) 0.0455(17) Uani 1 1 d . . . . .
O6 O -0.0274(7) 0.6490(3) 0.5760(7) 0.0350(14) Uani 1 1 d . . . . .
O7 O 0.2051(8) 0.7680(3) 0.9082(7) 0.0404(16) Uani 1 1 d . . . . .
O8 O 0.4039(7) 0.6077(3) 0.7762(7) 0.0393(15) Uani 1 1 d . . . . .
Re1 Re 0.34328(4) 0.84909(2) 0.44708(4) 0.02585(13) Uani 1 1 d . . . . .
Re2 Re 0.24801(4) 0.72707(2) 0.63927(4) 0.02492(13) Uani 1 1 d . . . . .

loop_
_atom_site_aniso_label
_atom_site_aniso_U_11
_atom_site_aniso_U_22
_atom_site_aniso_U_33
_atom_site_aniso_U_23
_atom_site_aniso_U_13
_atom_site_aniso_U_12
C1 0.023(4) 0.019(4) 0.039(5) -0.004(4) 0.002(4) -0.002(3)
C2 0.024(4) 0.034(5) 0.037(5) -0.002(4) 0.003(4) 0.004(4)
C3 0.031(5) 0.032(5) 0.038(5) -0.002(4) 0.011(4) 0.001(4)
C4 0.032(5) 0.036(5) 0.033(5) -0.007(4) 0.013(4) -0.002(4)
C5 0.033(5) 0.028(5) 0.032(4) -0.001(4) 0.007(4) 0.002(4)
C6 0.032(5) 0.031(5) 0.043(5) -0.013(4) 0.008(4) -0.002(4)
C7 0.035(5) 0.034(5) 0.039(5) -0.001(4) 0.011(4) 0.004(4)
C8 0.035(5) 0.036(5) 0.034(5) 0.003(4) 0.005(4) 0.000(4)
C9 0.028(4) 0.029(5) 0.041(5) 0.006(4) 0.017(4) 0.002(4)
C10 0.034(5) 0.018(4) 0.022(4) 0.000(3) 0.006(3) -0.005(3)
C11 0.031(5) 0.034(5) 0.028(4) 0.003(4) 0.009(4) 0.001(4)
C12 0.038(5) 0.023(4) 0.042(5) -0.001(4) 0.012(4) 0.003(4)
C13 0.038(5) 0.027(5) 0.035(5) -0.001(4) 0.014(4) 0.004(4)
C14 0.034(5) 0.030(4) 0.011(4) -0.010(3) 0.004(3) -0.005(4)
C15 0.027(4) 0.032(5) 0.032(5) -0.006(4) 0.006(4) -0.005(4)
Cl1 0.0244(10) 0.0247(10) 0.0292(9) 0.0010(8) 0.0009(8) -0.0036(8)
Cl2 0.0259(10) 0.0228(9) 0.0325(10) 0.0026(8) 0.0040(8) 0.0049(8)
N1 0.024(4) 0.028(4) 0.018(3) 0.000(3) 0.000(3) 0.001(3)
N2 0.024(3) 0.027(4) 0.027(4) -0.011(3) 0.003(3) 0.004(3)
O1 0.028(3) 0.045(4) 0.040(4) 0.012(3) 0.002(3) -0.006(3)
O2 0.028(3) 0.048(4) 0.044(4) 0.006(3) 0.008(3) -0.005(3)
O3 0.032(3) 0.029(3) 0.046(4) -0.002(3) 0.014(3) 0.001(3)
O4 0.046(4) 0.022(3) 0.040(4) -0.002(3) 0.019(3) -0.004(3)
O5 0.051(4) 0.045(4) 0.033(4) 0.011(3) 0.002(3) 0.010(3)
O6 0.029(3) 0.032(3) 0.043(4) -0.001(3) 0.009(3) -0.009(3)
O7 0.051(4) 0.037(4) 0.035(4) -0.004(3) 0.016(3) -0.010(3)
O8 0.037(4) 0.029(3) 0.044(4) 0.004(3) 0.000(3) 0.002(3)
Re1 0.0258(2) 0.0220(2) 0.0277(2) 0.00043(14) 0.00522(16) 0.00050(14)
Re2 0.0235(2) 0.0204(2) 0.0276(2) 0.00024(14) 0.00303(16) -0.00094(13)

loop_
_atom_type_symbol
_atom_type_description
_atom_type_scat_dispersion_real
_atom_type_scat_dispersion_imag
_atom_type_scat_source
C C 0.0181 0.0091 'International Tables Vol C Tables 4.2.6.8 and 6.1.1.4'
H H 0.0000 0.0000 'International Tables Vol C Tables 4.2.6.8 and 6.1.1.4'
N N 0.0311 0.0180 'International Tables Vol C Tables 4.2.6.8 and 6.1.1.4'
O O 0.0492 0.0322 'International Tables Vol C Tables 4.2.6.8 and 6.1.1.4'
Cl Cl 0.3639 0.7018 'International Tables Vol C Tables 4.2.6.8 and 6.1.1.4'
Re Re -5.2083 5.8923 'International Tables Vol C Tables 4.2.6.8 and 6.1.1.4'

loop_
_geom_angle_atom_site_label_1
_geom_angle_atom_site_label_2
_geom_angle_atom_site_label_3
_geom_angle
_geom_angle_site_symmetry_1
_geom_angle_site_symmetry_3
_geom_angle_publ_flag
C2 C1 H1 117.5 . . ?
N2 C1 H1 117.5 . . ?
N2 C1 C2 124.9(9) . . ?
C1 C2 C5 120.2(9) . . ?
C3 C2 C1 116.3(9) . . ?
C3 C2 C5 123.6(9) . . ?
C2 C3 H3 120.9 . . ?
C2 C3 C4 118.3(9) . . ?
C4 C3 H3 120.9 . . ?
C3 C4 H4 118.5 . . ?
N1 C4 C3 123.1(9) . . ?
N1 C4 H4 118.5 . . ?
C2 C5 H5A 109.3 . . ?
C2 C5 H5B 109.3 . . ?
C2 C5 C6 111.4(8) . . ?
H5A C5 H5B 108.0 . . ?
C6 C5 H5A 109.3 . . ?
C6 C5 H5B 109.3 . . ?
C5 C6 H6A 109.5 . . ?
C5 C6 H6B 109.5 . . ?
H6A C6 H6B 108.1 . . ?
C7 C6 C5 110.9(8) . . ?
C7 C6 H6A 109.5 . . ?
C7 C6 H6B 109.5 . . ?
C6 C7 H7A 109.5 . . ?
C6 C7 H7B 109.5 . . ?
H7A C7 H7B 108.1 . . ?
C8 C7 C6 110.7(8) . . ?
C8 C7 H7A 109.5 . . ?
C8 C7 H7B 109.5 . . ?
C7 C8 H8A 108.7 . . ?
C7 C8 H8B 108.7 . . ?
H8A C8 H8B 107.6 . . ?
C9 C8 C7 114.2(8) . . ?
C9 C8 H8A 108.7 . . ?
C9 C8 H8B 108.7 . . ?
O1 C9 C8 114.5(8) . . ?
O2 C9 C8 122.6(8) . . ?
O2 C9 O1 122.9(8) . . ?
O3 C10 Re1 177.0(7) . . ?
O4 C11 Re1 176.8(8) . . ?
O5 C12 Re1 178.6(9) . . ?
O6 C13 Re2 178.7(8) . . ?
O7 C14 Re2 179.0(9) . . ?
O8 C15 Re2 176.9(8) . . ?
Re2 Cl1 Re1 90.78(6) . . ?
Re2 Cl2 Re1 90.87(6) . . ?
C4 N1 N2 120.4(7) . . ?
C4 N1 Re1 120.2(6) . . ?
N2 N1 Re1 119.4(5) . . ?
C1 N2 N1 117.1(7) . . ?
C1 N2 Re2 122.2(6) . . ?
N1 N2 Re2 120.7(5) . . ?
C9 O1 H1A 108(9) . . ?
C10 Re1 C11 86.4(4) . . ?
C10 Re1 Cl1 94.0(2) . . ?
C10 Re1 Cl2 174.3(3) . . ?
C10 Re1 N1 95.1(3) . . ?
C11 Re1 Cl1 95.9(3) . . ?
C11 Re1 Cl2 96.0(3) . . ?
C11 Re1 N1 178.2(3) . . ?
C12 Re1 C10 89.8(4) . . ?
C12 Re1 C11 89.2(4) . . ?
C12 Re1 Cl1 173.8(3) . . ?
C12 Re1 Cl2 95.4(3) . . ?
C12 Re1 N1 92.0(3) . . ?
Cl1 Re1 Cl2 80.61(6) . . ?
N1 Re1 Cl1 82.90(18) . . ?
N1 Re1 Cl2 82.46(19) . . ?
C13 Re2 C14 89.6(4) . . ?
C13 Re2 C15 87.5(4) . . ?
C13 Re2 Cl1 174.0(3) . . ?
C13 Re2 Cl2 93.7(3) . . ?
C13 Re2 N2 94.4(3) . . ?
C14 Re2 Cl1 93.7(3) . . ?
C14 Re2 Cl2 93.6(3) . . ?
C14 Re2 N2 175.4(3) . . ?
C15 Re2 C14 89.7(4) . . ?
C15 Re2 Cl1 97.4(3) . . ?
C15 Re2 Cl2 176.4(3) . . ?
C15 Re2 N2 92.8(3) . . ?
Cl2 Re2 Cl1 81.12(7) . . ?
N2 Re2 Cl1 82.1(2) . . ?
N2 Re2 Cl2 83.78(19) . . ?

loop_
_geom_bond_atom_site_label_1
_geom_bond_atom_site_label_2
_geom_bond_distance
_geom_bond_site_symmetry_2
_geom_bond_publ_flag
C1 H1 0.9300 . ?
C1 C2 1.412(13) . ?
C1 N2 1.337(11) . ?
C2 C3 1.362(14) . ?
C2 C5 1.500(13) . ?
C3 H3 0.9300 . ?
C3 C4 1.384(13) . ?
C4 H4 0.9300 . ?
C4 N1 1.341(11) . ?
C5 H5A 0.9700 . ?
C5 H5B 0.9700 . ?
C5 C6 1.554(13) . ?
C6 H6A 0.9700 . ?
C6 H6B 0.9700 . ?
C6 C7 1.533(13) . ?
C7 H7A 0.9700 . ?
C7 H7B 0.9700 . ?
C7 C8 1.508(13) . ?
C8 H8A 0.9700 . ?
C8 H8B 0.9700 . ?
C8 C9 1.489(13) . ?
C9 O1 1.306(11) . ?
C9 O2 1.227(11) . ?
C10 O3 1.148(11) . ?
C10 Re1 1.905(9) . ?
C11 O4 1.130(11) . ?
C11 Re1 1.935(9) . ?
C12 O5 1.173(11) . ?
C12 Re1 1.892(10) . ?
C13 O6 1.176(11) . ?
C13 Re2 1.889(10) . ?
C14 O7 1.140(10) . ?
C14 Re2 1.922(7) . ?
C15 O8 1.170(11) . ?
C15 Re2 1.897(9) . ?
Cl1 Re1 2.5033(19) . ?
Cl1 Re2 2.4921(19) . ?
Cl2 Re1 2.503(2) . ?
Cl2 Re2 2.4883(19) . ?
N1 N2 1.356(10) . ?
N1 Re1 2.204(7) . ?
N2 Re2 2.182(7) . ?
O1 H1A 0.822(10) . ?

loop_
_geom_torsion_atom_site_label_1
_geom_torsion_atom_site_label_2
_geom_torsion_atom_site_label_3
_geom_torsion_atom_site_label_4
_geom_torsion
_geom_torsion_site_symmetry_1
_geom_torsion_site_symmetry_2
_geom_torsion_site_symmetry_3
_geom_torsion_site_symmetry_4
_geom_torsion_publ_flag
C1 C2 C3 C4 2.0(13) . . . . ?
C1 C2 C5 C6 -130.9(9) . . . . ?
C2 C1 N2 N1 0.4(12) . . . . ?
C2 C1 N2 Re2 178.0(7) . . . . ?
C2 C3 C4 N1 -1.1(14) . . . . ?
C2 C5 C6 C7 68.6(10) . . . . ?
C3 C2 C5 C6 49.7(12) . . . . ?
C3 C4 N1 N2 -0.4(13) . . . . ?
C3 C4 N1 Re1 178.0(7) . . . . ?
C4 N1 N2 C1 0.7(11) . . . . ?
C4 N1 N2 Re2 -176.9(6) . . . . ?
C5 C2 C3 C4 -178.6(9) . . . . ?
C5 C6 C7 C8 -165.9(8) . . . . ?
C6 C7 C8 C9 -167.2(8) . . . . ?
C7 C8 C9 O1 -149.8(9) . . . . ?
C7 C8 C9 O2 33.1(13) . . . . ?
N2 C1 C2 C3 -1.8(13) . . . . ?
N2 C1 C2 C5 178.8(8) . . . . ?
Re1 N1 N2 C1 -177.7(6) . . . . ?
Re1 N1 N2 Re2 4.7(8) . . . . ?
